data_4021838
loop_
_publ_author_name
'Sk. Sahabuddin'
'Ashim Roy'
'Michael G. B. Drew'
'Biswajit Gopal Roy'
'Basudeb Achari'
'Sukhendu B. Mandal'

_publ_section_title
;
 Sequential Ring-Closing Metathesis and Nitrone Cycloaddition on
 Glucose-Derived Substrates: A Divergent Approach to Analogues of
 Spiroannulated Carbanucleosides and Conformationally Locked Nucleosides
;
_journal_name_full 'Journal of Organic Chemistry'
_journal_page_first 5980
_journal_page_last 5992
_journal_paper_doi 10.1021/jo0606554
_journal_volume 71
_journal_year 2006
_chemical_formula_sum 'C17 H23 N O4'
_chemical_formula_weight 305.36
_chemical_name_systematic
; 

 ? 

;
_space_group_IT_number 19
_symmetry_cell_setting orthorhombic
_symmetry_space_group_name_Hall 'P 2ac 2ab'
_symmetry_space_group_name_H-M 'P 21 21 21'
_atom_sites_solution_hydrogens geom
_atom_sites_solution_primary direct
_atom_sites_solution_secondary difmap
_audit_creation_method SHELXL-97
_cell_angle_alpha 90.0
_cell_angle_beta 90.0
_cell_angle_gamma 90.0
_cell_formula_units_Z 4
_cell_length_a 10.311(12)
_cell_length_b 11.648(13)
_cell_length_c 13.537(15)
_cell_measurement_temperature 293(2)
_cell_volume 1626(3)
_computing_cell_refinement XDS
_computing_data_collection 'XDS (Kabsch, 1988)'
_computing_data_reduction XDS
_computing_molecular_graphics PLATON(Spek,2004)
_computing_structure_refinement 'SHELXL-97 (Sheldrick, 1997)'
_computing_structure_solution 'SHELXS-97 (Sheldrick, 1997)'
_diffrn_ambient_temperature 293(2)
_diffrn_measured_fraction_theta_full 0.993
_diffrn_measured_fraction_theta_max 0.993
_diffrn_measurement_device 'Marresearch Image Plate'
_diffrn_measurement_method '95 frames at 2 degree intervals, counting time 2 min.'
_diffrn_radiation_monochromator graphite
_diffrn_radiation_source 'fine-focus sealed tube'
_diffrn_radiation_type MoK\a
_diffrn_radiation_wavelength 0.71073
_diffrn_reflns_av_R_equivalents 0.0423
_diffrn_reflns_av_sigmaI/netI 0.0358
_diffrn_reflns_limit_h_max 12
_diffrn_reflns_limit_h_min -12
_diffrn_reflns_limit_k_max 14
_diffrn_reflns_limit_k_min -14
_diffrn_reflns_limit_l_max 16
_diffrn_reflns_limit_l_min -16
_diffrn_reflns_number 10251
_diffrn_reflns_theta_full 25.70
_diffrn_reflns_theta_max 25.70
_diffrn_reflns_theta_min 2.31
_exptl_absorpt_coefficient_mu 0.088
_exptl_absorpt_correction_type none
_exptl_crystal_colour white
_exptl_crystal_density_diffrn 1.248
_exptl_crystal_density_method 'not measured'
_exptl_crystal_description needle
_exptl_crystal_F_000 656
_exptl_crystal_size_max 0.15
_exptl_crystal_size_mid 0.04
_exptl_crystal_size_min 0.04
_refine_diff_density_max 0.144
_refine_diff_density_min -0.163
_refine_diff_density_rms 0.039
_refine_ls_abs_structure_details 'Flack H D (1983), Acta Cryst. A39, 876-881'
_refine_ls_abs_structure_Flack 0(2)
_refine_ls_extinction_method none
_refine_ls_goodness_of_fit_ref 1.262
_refine_ls_hydrogen_treatment mixed
_refine_ls_matrix_type full
_refine_ls_number_parameters 201
_refine_ls_number_reflns 3065
_refine_ls_number_restraints 0
_refine_ls_restrained_S_all 1.262
_refine_ls_R_factor_all 0.0908
_refine_ls_R_factor_gt 0.0756
_refine_ls_shift/su_max 0.014
_refine_ls_shift/su_mean 0.002
_refine_ls_structure_factor_coef Fsqd
_refine_ls_weighting_details
;

  w=1/[\s^2^(Fo^2^)+(0.0476P)^2^+0.7953P] where P=(Fo^2^+2Fc^2^)/3 

;
_refine_ls_weighting_scheme calc
_refine_ls_wR_factor_gt 0.1550
_refine_ls_wR_factor_ref 0.1624
_reflns_number_gt 2596
_reflns_number_total 3065
_reflns_threshold_expression >2sigma(I)
_cod_data_source_file jo0606554si20060515_023810_3.cif
_cod_database_code 4021838

loop_
_symmetry_equiv_pos_as_xyz
'x, y, z'
'-x, y+1/2, -z+1/2'
'x+1/2, -y+1/2, -z'
'-x+1/2, -y, z+1/2'

loop_
_atom_site_label
_atom_site_type_symbol
_atom_site_fract_x
_atom_site_fract_y
_atom_site_fract_z
_atom_site_U_iso_or_equiv
_atom_site_adp_type
_atom_site_occupancy
_atom_site_symmetry_multiplicity
_atom_site_calc_flag
_atom_site_refinement_flags
C21 C -0.1547(4) 1.0230(3) 0.1084(3) 0.0516(10) Uani 1 1 d .
C22 C -0.2807(4) 1.0028(4) 0.0780(4) 0.0799(14) Uani 1 1 d .
H22 H -0.3276 0.9422 0.1048 0.096 Uiso 1 1 calc R
C23 C -0.3373(6) 1.0739(6) 0.0069(5) 0.115(2) Uani 1 1 d .
H23 H -0.4211 1.0585 -0.0147 0.139 Uiso 1 1 calc R
C24 C -0.2714(7) 1.1659(6) -0.0317(4) 0.105(2) Uani 1 1 d .
H24 H -0.3110 1.2135 -0.0780 0.125 Uiso 1 1 calc R
C25 C -0.1473(6) 1.1872(4) -0.0016(4) 0.0823(15) Uani 1 1 d .
H25 H -0.1017 1.2490 -0.0278 0.099 Uiso 1 1 calc R
C26 C -0.0891(4) 1.1166(4) 0.0683(3) 0.0592(10) Uani 1 1 d .
H26 H -0.0047 1.1321 0.0887 0.071 Uiso 1 1 calc R
C20 C -0.0901(4) 0.9460(4) 0.1840(3) 0.0575(10) Uani 1 1 d .
H20A H -0.0837 0.9865 0.2464 0.069 Uiso 1 1 calc R
H20B H -0.1432 0.8783 0.1944 0.069 Uiso 1 1 calc R
N1 N 0.0392(3) 0.9109(2) 0.15232(19) 0.0399(6) Uani 1 1 d .
O2 O 0.0147(3) 0.8406(2) 0.06346(18) 0.0673(8) Uani 1 1 d .
C3 C 0.0922(5) 0.7389(4) 0.0680(4) 0.0766(13) Uani 1 1 d .
H3A H 0.1383 0.7274 0.0064 0.092 Uiso 1 1 calc R
H3B H 0.0384 0.6722 0.0806 0.092 Uiso 1 1 calc R
C4 C 0.1870(5) 0.7574(3) 0.1523(3) 0.0635(11) Uani 1 1 d .
H4 H 0.2112 0.6844 0.1833 0.076 Uiso 1 1 calc R
C5 C 0.3059(4) 0.8240(4) 0.1198(3) 0.0616(11) Uani 1 1 d .
H5A H 0.3599 0.7749 0.0790 0.074 Uiso 1 1 calc R
H5B H 0.2790 0.8889 0.0799 0.074 Uiso 1 1 calc R
O6 O 0.3802(2) 0.8644(2) 0.20170(18) 0.0584(7) Uani 1 1 d .
C7 C 0.3108(3) 0.9457(3) 0.2631(2) 0.0429(8) Uani 1 1 d .
C8 C 0.1868(3) 0.8891(3) 0.3008(2) 0.0486(9) Uani 1 1 d .
H8 H 0.2139 0.8286 0.3467 0.058 Uiso 1 1 calc R
C9 C 0.1042(4) 0.8307(3) 0.2218(3) 0.0506(9) Uani 1 1 d .
H9 H 0.0389 0.7821 0.2537 0.061 Uiso 1 1 calc R
O81 O 0.1062(3) 0.9646(3) 0.3555(2) 0.0762(10) Uani 1 1 d .
H81 H 0.1499 0.9982 0.3971 0.091 Uiso 1 1 calc R
C11 C 0.4089(4) 0.9671(4) 0.3470(3) 0.0630(11) Uani 1 1 d .
H11 H 0.4553 0.8962 0.3635 0.076 Uiso 1 1 calc R
O11 O 0.3392(3) 1.0087(3) 0.4307(2) 0.0809(10) Uani 1 1 d .
H11A H 0.3905 1.0278 0.4740 0.097 Uiso 1 1 calc R
C12 C 0.5005(5) 1.0547(6) 0.3059(4) 0.111(2) Uani 1 1 d .
H12A H 0.5675 1.0184 0.2666 0.133 Uiso 1 1 calc R
H12B H 0.5412 1.0982 0.3586 0.133 Uiso 1 1 calc R
C13 C 0.4169(8) 1.1314(6) 0.2428(6) 0.155(4) Uani 1 1 d .
H13A H 0.4647 1.1561 0.1849 0.186 Uiso 1 1 calc R
H13B H 0.3914 1.1991 0.2799 0.186 Uiso 1 1 calc R
C14 C 0.2975(4) 1.0637(3) 0.2121(3) 0.0653(11) Uani 1 1 d .
H14A H 0.2946 1.0548 0.1409 0.078 Uiso 1 1 calc R
H14B H 0.2191 1.1023 0.2336 0.078 Uiso 1 1 calc R

loop_
_atom_site_aniso_label
_atom_site_aniso_U_11
_atom_site_aniso_U_22
_atom_site_aniso_U_33
_atom_site_aniso_U_23
_atom_site_aniso_U_13
_atom_site_aniso_U_12
C21 0.0482(19) 0.063(2) 0.0432(19) -0.0238(18) -0.0027(17) 0.0125(19)
C22 0.057(2) 0.083(3) 0.100(4) -0.022(3) -0.028(3) 0.006(3)
C23 0.086(4) 0.115(5) 0.146(6) -0.050(5) -0.077(4) 0.037(4)
C24 0.139(6) 0.084(4) 0.090(4) -0.018(3) -0.049(4) 0.053(4)
C25 0.112(4) 0.070(3) 0.065(3) -0.009(2) 0.003(3) 0.037(3)
C26 0.060(2) 0.069(3) 0.049(2) -0.012(2) 0.000(2) 0.020(2)
C20 0.0447(19) 0.086(3) 0.0419(19) -0.0025(19) 0.0069(17) 0.005(2)
N1 0.0383(14) 0.0469(15) 0.0344(13) 0.0048(12) 0.0000(12) 0.0019(13)
O2 0.084(2) 0.0671(17) 0.0506(14) -0.0189(13) -0.0185(15) 0.0229(15)
C3 0.090(3) 0.054(2) 0.086(3) -0.016(2) -0.024(3) 0.006(2)
C4 0.081(3) 0.0372(18) 0.072(3) -0.002(2) -0.010(3) 0.011(2)
C5 0.061(2) 0.070(3) 0.054(2) -0.013(2) 0.000(2) 0.027(2)
O6 0.0422(14) 0.0803(18) 0.0527(14) -0.0022(14) -0.0005(12) 0.0182(13)
C7 0.0339(17) 0.061(2) 0.0335(16) 0.0051(15) 0.0018(15) 0.0090(16)
C8 0.0441(19) 0.064(2) 0.0372(17) 0.0146(17) 0.0008(16) 0.0026(17)
C9 0.047(2) 0.054(2) 0.050(2) 0.0212(18) -0.0017(18) -0.0088(18)
O81 0.0477(15) 0.136(3) 0.0446(14) -0.0223(17) 0.0061(13) 0.0038(18)
C11 0.046(2) 0.095(3) 0.048(2) -0.005(2) -0.0046(19) 0.003(2)
O11 0.0583(16) 0.134(3) 0.0508(16) -0.0240(18) -0.0080(14) -0.0036(18)
C12 0.076(3) 0.175(6) 0.083(3) -0.010(4) -0.009(3) -0.060(4)
C13 0.167(7) 0.130(6) 0.169(7) 0.061(5) -0.062(6) -0.090(6)
C14 0.071(3) 0.060(2) 0.064(2) 0.006(2) 0.002(2) -0.013(2)

loop_
_atom_type_symbol
_atom_type_description
_atom_type_scat_dispersion_real
_atom_type_scat_dispersion_imag
_atom_type_scat_source
C C 0.0033 0.0016 'International Tables Vol C Tables 4.2.6.8 and 6.1.1.4'
H H 0.0000 0.0000 'International Tables Vol C Tables 4.2.6.8 and 6.1.1.4'
N N 0.0061 0.0033 'International Tables Vol C Tables 4.2.6.8 and 6.1.1.4'
O O 0.0106 0.0060 'International Tables Vol C Tables 4.2.6.8 and 6.1.1.4'

loop_
_geom_angle_atom_site_label_1
_geom_angle_atom_site_label_2
_geom_angle_atom_site_label_3
_geom_angle
C22 C21 C26 118.3(4)
C22 C21 C20 120.9(4)
C26 C21 C20 120.9(3)
C21 C22 C23 119.8(5)
C24 C23 C22 121.2(5)
C25 C24 C23 119.5(5)
C24 C25 C26 120.0(6)
C25 C26 C21 121.2(4)
N1 C20 C21 111.6(3)
C20 N1 O2 103.8(3)
C20 N1 C9 113.7(3)
O2 N1 C9 104.2(3)
C3 O2 N1 109.1(3)
O2 C3 C4 106.0(3)
C3 C4 C5 112.1(4)
C3 C4 C9 100.5(4)
C5 C4 C9 110.2(3)
O6 C5 C4 112.2(3)
C5 O6 C7 113.4(3)
O6 C7 C8 108.8(3)
O6 C7 C11 101.8(3)
C8 C7 C11 111.9(3)
O6 C7 C14 111.6(3)
C8 C7 C14 117.4(3)
C11 C7 C14 104.1(3)
O81 C8 C9 108.4(3)
O81 C8 C7 113.4(3)
C9 C8 C7 115.2(3)
N1 C9 C8 114.5(3)
N1 C9 C4 102.3(3)
C8 C9 C4 111.6(3)
O11 C11 C12 112.4(4)
O11 C11 C7 108.0(3)
C12 C11 C7 104.5(3)
C11 C12 C13 104.7(4)
C12 C13 C14 108.1(5)
C13 C14 C7 105.5(4)

loop_
_geom_bond_atom_site_label_1
_geom_bond_atom_site_label_2
_geom_bond_distance
C21 C22 1.383(6)
C21 C26 1.392(6)
C21 C20 1.516(5)
C22 C23 1.397(8)
C23 C24 1.372(9)
C24 C25 1.366(8)
C25 C26 1.390(6)
C20 N1 1.460(5)
N1 O2 1.477(4)
N1 C9 1.485(4)
O2 C3 1.430(5)
C3 C4 1.517(6)
C4 C5 1.516(6)
C4 C9 1.531(6)
C5 O6 1.427(5)
O6 C7 1.449(4)
C7 C8 1.527(5)
C7 C11 1.541(5)
C7 C14 1.545(5)
C8 O81 1.418(5)
C8 C9 1.527(5)
C11 O11 1.427(5)
C11 C12 1.498(7)
C12 C13 1.507(8)
C13 C14 1.520(7)

loop_
_cod_related_entry_id
_cod_related_entry_database
_cod_related_entry_code
1 ChemSpider 10025001
